data_2225816
loop_
_publ_author_name
'Chen, Qing-Wu'
'Weng, Jian-Quan'
'Tan, Cheng-Xia'
'Shen, De-Long'

_publ_section_title
;
 4-Methyl-<i>N</i>-[(2-oxo-1,3-thiazolidin-3-yl)carbonyl]benzenesulfonamide
;
_journal_coeditor_code CV2707
_journal_issue 5
_journal_name_full 'Acta Crystallographica Section E'
_journal_page_first o1159
_journal_paper_doi 10.1107/S1600536810014467
_journal_volume 66
_journal_year 2010
_chemical_formula_iupac 'C11 H12 N2 O4 S2'
_chemical_formula_moiety 'C11 H12 N2 O4 S2'
_chemical_formula_sum 'C11 H12 N2 O4 S2'
_chemical_formula_weight 300.35
_chemical_name_systematic
;
4-Methyl-<i>N</i>-[(2-oxo-1,3-thiazolidin-3-yl)carbonyl]benzenesulfonamide
;
_space_group_IT_number 2
_symmetry_cell_setting triclinic
_symmetry_space_group_name_Hall '-P 1'
_symmetry_space_group_name_H-M 'P -1'
_cell_angle_alpha 88.7232(10)
_cell_angle_beta 86.3267(11)
_cell_angle_gamma 76.5399(11)
_cell_formula_units_Z 4
_cell_length_a 9.5560(4)
_cell_length_b 9.6722(4)
_cell_length_c 14.6352(6)
_cell_measurement_reflns_used 10300
_cell_measurement_temperature 296.0(10)
_cell_measurement_theta_max 27.4
_cell_measurement_theta_min 3.1
_cell_volume 1312.80(9)
_computing_cell_refinement 'PROCESS-AUTO (Rigaku, 2006)'
_computing_data_collection 'PROCESS-AUTO (Rigaku, 2006)'
_computing_data_reduction 'CrystalStructure (Rigaku, 2007)'
_computing_molecular_graphics 'ORTEP-3 (Farrugia, 1997)'
_computing_publication_material 'WinGX (Farrugia, 1999)'
_computing_structure_refinement 'SHELXL97 (Sheldrick, 2008)'
_computing_structure_solution 'SHELXS97 (Sheldrick, 2008)'
_diffrn_ambient_temperature 294(2)
_diffrn_detector_area_resol_mean 10.00
_diffrn_measured_fraction_theta_full 0.990
_diffrn_measured_fraction_theta_max 0.990
_diffrn_measurement_device_type 'Rigaku R-AXIS RAPID'
_diffrn_measurement_method \w
_diffrn_radiation_type 'Mo K\a'
_diffrn_radiation_wavelength 0.71075
_diffrn_reflns_av_R_equivalents 0.019
_diffrn_reflns_limit_h_max 12
_diffrn_reflns_limit_h_min -12
_diffrn_reflns_limit_k_max 12
_diffrn_reflns_limit_k_min -10
_diffrn_reflns_limit_l_max 18
_diffrn_reflns_limit_l_min -18
_diffrn_reflns_number 13020
_diffrn_reflns_theta_full 27.44
_diffrn_reflns_theta_max 27.44
_exptl_absorpt_coefficient_mu 0.416
_exptl_absorpt_correction_T_max 0.943
_exptl_absorpt_correction_T_min 0.825
_exptl_absorpt_correction_type multi-scan
_exptl_absorpt_process_details '(ABSCOR; Higashi, 1995)'
_exptl_crystal_colour colourless
_exptl_crystal_density_diffrn 1.519
_exptl_crystal_density_method 'not measured'
_exptl_crystal_description platelet
_exptl_crystal_F_000 624.00
_exptl_crystal_size_max 0.39
_exptl_crystal_size_mid 0.36
_exptl_crystal_size_min 0.14
_refine_diff_density_max 0.52
_refine_diff_density_min -0.38
_refine_ls_extinction_coef 0.0029(10)
_refine_ls_extinction_method 'SHELXL97 (Sheldrick, 2008)'
_refine_ls_goodness_of_fit_ref 1.001
_refine_ls_hydrogen_treatment constr
_refine_ls_number_parameters 345
_refine_ls_number_reflns 5941
_refine_ls_R_factor_gt 0.0482
_refine_ls_shift/su_max 0.0010
_refine_ls_structure_factor_coef Fsqd
_refine_ls_weighting_details 'w = 1/[\s^2^(Fo^2^)+(0.0833P)^2^+0.8006P] where P=(Fo^2^+2Fc^2^)/3'
_refine_ls_weighting_scheme calc
_refine_ls_wR_factor_ref 0.1525
_reflns_number_gt 4475
_reflns_number_total 5941
_reflns_threshold_expression F^2^>2\s(F^2^)
_cod_data_source_file cv2707.cif
_cod_data_source_block I
_cod_database_code 2225816
_cod_database_fobs_code 2225816

loop_
_symmetry_equiv_pos_site_id
_symmetry_equiv_pos_as_xyz
1 +X,+Y,+Z
2 -X,-Y,-Z

loop_
_atom_site_type_symbol
_atom_site_label
_atom_site_fract_x
_atom_site_fract_y
_atom_site_fract_z
_atom_site_U_iso_or_equiv
_atom_site_adp_type
_atom_site_calc_flag
_atom_site_refinement_flags
_atom_site_occupancy
_atom_site_disorder_assembly
_atom_site_disorder_group
S S11 0.70694(8) 0.42660(8) 0.60372(5) 0.0526(2) Uani d . 1.00 . .
S S12 0.33746(6) 0.09549(6) 0.40275(4) 0.03965(16) Uani d . 1.00 . .
S S31 1.11065(8) -0.10590(9) 0.27249(5) 0.0583(2) Uani d . 1.00 . .
S S32 0.72340(8) 0.38204(6) 0.06460(5) 0.04988(18) Uani d . 1.00 . .
O O11 0.6604(2) 0.3008(2) 0.45563(12) 0.0524(4) Uani d . 1.00 . .
O O12 0.2711(2) 0.2641(2) 0.57769(12) 0.0538(4) Uani d . 1.00 . .
O O13 0.2613(2) 0.0224(2) 0.46669(12) 0.0489(4) Uani d . 1.00 . .
O O14 0.4392(2) 0.0178(2) 0.33572(12) 0.0505(4) Uani d . 1.00 . .
O O31 1.0687(2) 0.0667(2) 0.13083(14) 0.0704(6) Uani d . 1.00 . .
O O32 0.6590(2) 0.2350(2) 0.24079(13) 0.0598(5) Uani d . 1.00 . .
O O33 0.6406(2) 0.4885(2) 0.12455(14) 0.0596(5) Uani d . 1.00 . .
O O34 0.8234(2) 0.4156(2) -0.00386(16) 0.0681(6) Uani d . 1.00 . .
N N11 0.4892(2) 0.3182(2) 0.57686(12) 0.0380(4) Uani d . 1.00 . .
N N12 0.4356(2) 0.1810(2) 0.45973(13) 0.0416(4) Uani d . 1.00 . .
N N31 0.8833(2) 0.0924(2) 0.24434(13) 0.0440(4) Uani d . 1.00 . .
N N32 0.8270(2) 0.2587(2) 0.12745(16) 0.0531(5) Uani d . 1.00 . .
C C1 0.6163(2) 0.3371(2) 0.53329(17) 0.0390(5) Uani d . 1.00 . .
C C2 0.5766(3) 0.4345(4) 0.6988(2) 0.0638(8) Uani d . 1.00 . .
C C3 0.4517(3) 0.3829(3) 0.66798(18) 0.0528(6) Uani d . 1.00 . .
C C4 0.3885(2) 0.2544(2) 0.54018(17) 0.0393(5) Uani d . 1.00 . .
C C5 0.2141(2) 0.2307(2) 0.34841(16) 0.0382(5) Uani d . 1.00 . .
C C6 0.0829(2) 0.2946(3) 0.39243(18) 0.0484(6) Uani d . 1.00 . .
C C7 -0.0075(2) 0.4065(3) 0.3507(2) 0.0514(6) Uani d . 1.00 . .
C C8 0.0293(2) 0.4558(2) 0.26469(18) 0.0430(5) Uani d . 1.00 . .
C C9 0.1602(2) 0.3878(2) 0.22135(18) 0.0492(6) Uani d . 1.00 . .
C C10 0.2527(2) 0.2758(2) 0.26209(17) 0.0462(5) Uani d . 1.00 . .
C C11 -0.0668(3) 0.5805(3) 0.2195(2) 0.0579(7) Uani d . 1.00 . .
C C31 1.0186(2) 0.0317(2) 0.20360(18) 0.0457(5) Uani d . 1.00 . .
C C32 0.9758(3) -0.0719(3) 0.36468(19) 0.0549(6) Uani d . 1.00 . .
C C33 0.8416(3) 0.0248(3) 0.32863(18) 0.0552(7) Uani d . 1.00 . .
C C34 0.7786(2) 0.2013(2) 0.20679(17) 0.0431(5) Uani d . 1.00 . .
C C35 0.6085(2) 0.2939(2) 0.01393(17) 0.0454(5) Uani d . 1.00 . .
C C36 0.4716(3) 0.3001(3) 0.05305(19) 0.0519(6) Uani d . 1.00 . .
C C37 0.3815(3) 0.2319(3) 0.0121(2) 0.0613(7) Uani d . 1.00 . .
C C38 0.4260(3) 0.1557(2) -0.0680(2) 0.0594(7) Uani d . 1.00 . .
C C39 0.5622(4) 0.1492(3) -0.1052(2) 0.0691(9) Uani d . 1.00 . .
C C40 0.6540(3) 0.2172(3) -0.0651(2) 0.0640(8) Uani d . 1.00 . .
C C41 0.3275(4) 0.0852(3) -0.1184(3) 0.0843(11) Uani d . 1.00 . .
H H6 0.0562 0.2622 0.4497 0.058 Uiso c R 1.00 . .
H H7 -0.0950 0.4499 0.3806 0.062 Uiso c R 1.00 . .
H H9 0.1861 0.4187 0.1634 0.059 Uiso c R 1.00 . .
H H10 0.3397 0.2313 0.2320 0.055 Uiso c R 1.00 . .
H H12 0.5215 0.1796 0.4378 0.050 Uiso c R 1.00 . .
H H32 0.9161 0.2290 0.1092 0.064 Uiso c R 1.00 . .
H H36 0.4407 0.3504 0.1069 0.062 Uiso c R 1.00 . .
H H37 0.2893 0.2368 0.0385 0.074 Uiso c R 1.00 . .
H H39 0.5935 0.0978 -0.1586 0.083 Uiso c R 1.00 . .
H H40 0.7464 0.2113 -0.0913 0.077 Uiso c R 1.00 . .
H H111 -0.0947 0.6578 0.2619 0.069 Uiso c R 1.00 . .
H H112 -0.1513 0.5536 0.2011 0.069 Uiso c R 1.00 . .
H H113 -0.0158 0.6098 0.1667 0.069 Uiso c R 1.00 . .
H H201 0.6199 0.3745 0.7483 0.077 Uiso c R 1.00 . .
H H202 0.5440 0.5317 0.7198 0.077 Uiso c R 1.00 . .
H H301 0.4291 0.3126 0.7112 0.063 Uiso c R 1.00 . .
H H302 0.3687 0.4622 0.6647 0.063 Uiso c R 1.00 . .
H H321 0.9545 -0.1605 0.3867 0.066 Uiso c R 1.00 . .
H H322 1.0094 -0.0257 0.4143 0.066 Uiso c R 1.00 . .
H H331 0.7725 -0.0307 0.3161 0.066 Uiso c R 1.00 . .
H H332 0.7986 0.0968 0.3737 0.066 Uiso c R 1.00 . .
H H411 0.3605 -0.0162 -0.1140 0.101 Uiso c R 1.00 . .
H H412 0.3288 0.1137 -0.1816 0.101 Uiso c R 1.00 . .
H H413 0.2310 0.1135 -0.0915 0.101 Uiso c R 1.00 . .

loop_
_atom_site_aniso_label
_atom_site_aniso_U_11
_atom_site_aniso_U_22
_atom_site_aniso_U_33
_atom_site_aniso_U_12
_atom_site_aniso_U_13
_atom_site_aniso_U_23
S11 0.0476(3) 0.0585(4) 0.0574(4) -0.0234(3) -0.0027(2) -0.0058(3)
S12 0.0403(3) 0.0369(2) 0.0419(3) -0.0088(2) -0.0039(2) -0.0024(2)
S31 0.0489(4) 0.0606(4) 0.0561(4) 0.0039(3) 0.0030(3) 0.0065(3)
S32 0.0506(3) 0.0487(3) 0.0487(3) -0.0095(2) -0.0010(2) 0.0084(2)
O11 0.0514(11) 0.0589(11) 0.0493(10) -0.0207(9) 0.0110(8) -0.0083(8)
O12 0.0405(10) 0.0667(12) 0.0561(11) -0.0180(9) 0.0075(8) -0.0143(9)
O13 0.0557(11) 0.0470(9) 0.0482(9) -0.0205(8) -0.0062(8) 0.0069(8)
O14 0.0501(10) 0.0454(9) 0.0516(10) -0.0023(8) 0.0004(8) -0.0113(8)
O31 0.0567(12) 0.0821(15) 0.0581(12) 0.0059(11) 0.0174(10) 0.0146(11)
O32 0.0471(11) 0.0673(13) 0.0561(11) 0.0019(9) 0.0060(9) 0.0031(9)
O33 0.0660(13) 0.0463(10) 0.0644(12) -0.0075(9) -0.0076(10) -0.0037(9)
O34 0.0636(13) 0.0741(14) 0.0673(13) -0.0216(11) 0.0032(10) 0.0216(11)
N11 0.0359(10) 0.0406(10) 0.0373(10) -0.0087(8) 0.0007(7) -0.0039(8)
N12 0.0341(10) 0.0474(11) 0.0433(10) -0.0096(8) 0.0000(8) -0.0083(9)
N31 0.0410(11) 0.0481(11) 0.0408(10) -0.0073(9) 0.0009(8) 0.0011(9)
N32 0.0419(12) 0.0627(14) 0.0506(12) -0.0056(10) 0.0013(9) 0.0092(11)
C1 0.0360(11) 0.0334(11) 0.0471(13) -0.0078(9) -0.0001(9) 0.0014(10)
C2 0.0552(17) 0.084(2) 0.0548(16) -0.0200(16) -0.0016(13) -0.0195(15)
C3 0.0529(16) 0.0683(17) 0.0407(13) -0.0223(13) 0.0061(11) -0.0132(12)
C4 0.0350(11) 0.0391(11) 0.0430(12) -0.0073(9) -0.0013(9) -0.0002(10)
C5 0.0366(11) 0.0393(11) 0.0398(11) -0.0103(9) -0.0036(9) -0.0008(9)
C6 0.0381(13) 0.0599(16) 0.0454(13) -0.0104(11) 0.0060(10) 0.0061(12)
C7 0.0326(12) 0.0616(16) 0.0557(15) -0.0044(11) 0.0051(11) 0.0016(13)
C8 0.0392(12) 0.0450(13) 0.0462(13) -0.0111(10) -0.0072(10) -0.0010(10)
C9 0.0491(14) 0.0543(15) 0.0412(13) -0.0074(12) 0.0018(11) 0.0050(11)
C10 0.0421(13) 0.0502(14) 0.0419(12) -0.0041(11) 0.0065(10) -0.0002(11)
C11 0.0495(16) 0.0558(16) 0.0660(18) -0.0064(13) -0.0095(13) 0.0051(14)
C31 0.0377(12) 0.0492(14) 0.0464(13) -0.0036(10) 0.0021(10) -0.0010(11)
C32 0.0491(15) 0.0696(18) 0.0451(14) -0.0122(13) -0.0052(11) 0.0085(13)
C33 0.0472(15) 0.0683(18) 0.0440(14) -0.0040(13) 0.0049(11) 0.0050(13)
C34 0.0393(13) 0.0457(13) 0.0424(12) -0.0057(10) -0.0036(10) -0.0025(10)
C35 0.0516(14) 0.0437(13) 0.0363(12) -0.0022(11) -0.0018(10) 0.0036(10)
C36 0.0560(16) 0.0554(15) 0.0430(13) -0.0113(13) 0.0034(11) -0.0048(11)
C37 0.0659(19) 0.0620(18) 0.0563(17) -0.0150(15) -0.0058(14) -0.0024(14)
C38 0.076(2) 0.0405(14) 0.0592(17) -0.0052(14) -0.0201(15) 0.0057(12)
C39 0.088(2) 0.0600(18) 0.0517(16) -0.0011(17) -0.0036(16) -0.0183(14)
C40 0.0616(19) 0.0688(19) 0.0528(16) 0.0001(15) 0.0099(14) -0.0099(14)
C41 0.086(2) 0.0507(17) 0.121(3) -0.0136(17) -0.050(2) -0.0125(19)

loop_
_atom_type_symbol
_atom_type_description
_atom_type_scat_dispersion_real
_atom_type_scat_dispersion_imag
_atom_type_scat_source
C C 0.003 0.002
;
International Tables for Crystallography
(1992, Vol. C, Tables 4.2.6.8 and 6.1.1.4)
;
H H 0.000 0.000
;
International Tables for Crystallography
(1992, Vol. C, Table 6.1.1.4)
;
O O 0.011 0.006
;
International Tables for Crystallography
(1992, Vol. C, Tables 4.2.6.8 and 6.1.1.4)
;
N N 0.006 0.003
;
International Tables for Crystallography
(1992, Vol. C, Tables 4.2.6.8 and 6.1.1.4)
;
S S 0.125 0.123
;
International Tables for Crystallography
(1992, Vol. C, Tables 4.2.6.8 and 6.1.1.4)
;

loop_
_geom_angle_atom_site_label_1
_geom_angle_atom_site_label_2
_geom_angle_atom_site_label_3
_geom_angle_site_symmetry_1
_geom_angle_site_symmetry_2
_geom_angle_site_symmetry_3
_geom_angle
_geom_angle_publ_flag
C1 S11 C2 . . . 93.82(15) ?
O13 S12 O14 . . . 120.18(11) ?
O13 S12 N12 . . . 108.77(11) ?
O13 S12 C5 . . . 109.42(11) ?
O14 S12 N12 . . . 103.25(11) ?
O14 S12 C5 . . . 109.48(10) ?
N12 S12 C5 . . . 104.49(11) ?
C31 S31 C32 . . . 93.95(12) ?
O33 S32 O34 . . . 120.96(14) ?
O33 S32 N32 . . . 108.22(12) ?
O33 S32 C35 . . . 109.34(13) ?
O34 S32 N32 . . . 102.86(12) ?
O34 S32 C35 . . . 109.16(13) ?
N32 S32 C35 . . . 105.02(13) ?
C1 N11 C3 . . . 116.0(2) ?
C1 N11 C4 . . . 126.5(2) ?
C3 N11 C4 . . . 117.2(2) ?
S12 N12 C4 . . . 124.46(18) ?
C31 N31 C33 . . . 116.3(2) ?
C31 N31 C34 . . . 125.9(2) ?
C33 N31 C34 . . . 117.4(2) ?
S32 N32 C34 . . . 123.93(18) ?
S11 C1 O11 . . . 123.1(2) ?
S11 C1 N11 . . . 111.07(17) ?
O11 C1 N11 . . . 125.8(2) ?
S11 C2 C3 . . . 108.6(2) ?
N11 C3 C2 . . . 109.4(2) ?
O12 C4 N11 . . . 121.0(2) ?
O12 C4 N12 . . . 124.1(2) ?
N11 C4 N12 . . . 114.9(2) ?
S12 C5 C6 . . . 120.75(18) ?
S12 C5 C10 . . . 118.64(17) ?
C6 C5 C10 . . . 120.6(2) ?
C5 C6 C7 . . . 119.5(2) ?
C6 C7 C8 . . . 121.3(2) ?
C7 C8 C9 . . . 118.0(2) ?
C7 C8 C11 . . . 121.7(2) ?
C9 C8 C11 . . . 120.3(2) ?
C8 C9 C10 . . . 121.7(2) ?
C5 C10 C9 . . . 119.0(2) ?
S31 C31 O31 . . . 123.45(19) ?
S31 C31 N31 . . . 110.43(18) ?
O31 C31 N31 . . . 126.1(2) ?
S31 C32 C33 . . . 107.76(18) ?
N31 C33 C32 . . . 108.3(2) ?
O32 C34 N31 . . . 121.5(2) ?
O32 C34 N32 . . . 125.0(2) ?
N31 C34 N32 . . . 113.5(2) ?
S32 C35 C36 . . . 120.2(2) ?
S32 C35 C40 . . . 120.2(2) ?
C36 C35 C40 . . . 119.6(2) ?
C35 C36 C37 . . . 119.8(2) ?
C36 C37 C38 . . . 120.9(3) ?
C37 C38 C39 . . . 118.5(3) ?
C37 C38 C41 . . . 122.8(3) ?
C39 C38 C41 . . . 118.6(2) ?
C38 C39 C40 . . . 121.3(2) ?
C35 C40 C39 . . . 119.9(3) ?
S12 N12 H12 . . . 117.8 ?
C4 N12 H12 . . . 117.8 ?
S32 N32 H32 . . . 118.0 ?
C34 N32 H32 . . . 118.0 ?
S11 C2 H201 . . . 109.7 ?
S11 C2 H202 . . . 109.7 ?
C3 C2 H201 . . . 109.7 ?
C3 C2 H202 . . . 109.7 ?
H201 C2 H202 . . . 109.5 ?
N11 C3 H301 . . . 109.5 ?
N11 C3 H302 . . . 109.5 ?
C2 C3 H301 . . . 109.5 ?
C2 C3 H302 . . . 109.5 ?
H301 C3 H302 . . . 109.5 ?
C5 C6 H6 . . . 120.3 ?
C7 C6 H6 . . . 120.3 ?
C6 C7 H7 . . . 119.3 ?
C8 C7 H7 . . . 119.3 ?
C8 C9 H9 . . . 119.2 ?
C10 C9 H9 . . . 119.2 ?
C5 C10 H10 . . . 120.5 ?
C9 C10 H10 . . . 120.5 ?
C8 C11 H111 . . . 109.5 ?
C8 C11 H112 . . . 109.5 ?
C8 C11 H113 . . . 109.5 ?
H111 C11 H112 . . . 109.5 ?
H111 C11 H113 . . . 109.5 ?
H112 C11 H113 . . . 109.5 ?
S31 C32 H321 . . . 109.9 ?
S31 C32 H322 . . . 109.9 ?
C33 C32 H321 . . . 109.9 ?
C33 C32 H322 . . . 109.9 ?
H321 C32 H322 . . . 109.5 ?
N31 C33 H331 . . . 109.8 ?
N31 C33 H332 . . . 109.8 ?
C32 C33 H331 . . . 109.8 ?
C32 C33 H332 . . . 109.8 ?
H331 C33 H332 . . . 109.5 ?
C35 C36 H36 . . . 120.1 ?
C37 C36 H36 . . . 120.1 ?
C36 C37 H37 . . . 119.5 ?
C38 C37 H37 . . . 119.5 ?
C38 C39 H39 . . . 119.4 ?
C40 C39 H39 . . . 119.4 ?
C35 C40 H40 . . . 120.1 ?
C39 C40 H40 . . . 120.1 ?
C38 C41 H411 . . . 109.5 ?
C38 C41 H412 . . . 109.5 ?
C38 C41 H413 . . . 109.5 ?
H411 C41 H412 . . . 109.5 ?
H411 C41 H413 . . . 109.5 ?
H412 C41 H413 . . . 109.5 ?

loop_
_geom_bond_atom_site_label_1
_geom_bond_atom_site_label_2
_geom_bond_site_symmetry_1
_geom_bond_site_symmetry_2
_geom_bond_distance
_geom_bond_publ_flag
S11 C1 . . 1.750(2) ?
S11 C2 . . 1.797(3) ?
S12 O13 . . 1.424(2) ?
S12 O14 . . 1.4295(18) ?
S12 N12 . . 1.658(2) ?
S12 C5 . . 1.757(2) ?
S31 C31 . . 1.752(2) ?
S31 C32 . . 1.786(2) ?
S32 O33 . . 1.424(2) ?
S32 O34 . . 1.425(2) ?
S32 N32 . . 1.663(2) ?
S32 C35 . . 1.747(3) ?
O11 C1 . . 1.217(3) ?
O12 C4 . . 1.202(3) ?
O31 C31 . . 1.213(3) ?
O32 C34 . . 1.192(3) ?
N11 C1 . . 1.384(3) ?
N11 C3 . . 1.473(3) ?
N11 C4 . . 1.397(3) ?
N12 C4 . . 1.383(3) ?
N31 C31 . . 1.391(3) ?
N31 C33 . . 1.460(3) ?
N31 C34 . . 1.402(3) ?
N32 C34 . . 1.376(3) ?
C2 C3 . . 1.494(4) ?
C5 C6 . . 1.387(3) ?
C5 C10 . . 1.383(3) ?
C6 C7 . . 1.376(3) ?
C7 C8 . . 1.389(3) ?
C8 C9 . . 1.390(3) ?
C8 C11 . . 1.504(3) ?
C9 C10 . . 1.380(3) ?
C32 C33 . . 1.518(3) ?
C35 C36 . . 1.383(4) ?
C35 C40 . . 1.379(3) ?
C36 C37 . . 1.373(5) ?
C37 C38 . . 1.389(4) ?
C38 C39 . . 1.366(5) ?
C38 C41 . . 1.517(5) ?
C39 C40 . . 1.378(5) ?
N12 H12 . . 0.860 ?
N32 H32 . . 0.860 ?
C2 H201 . . 0.970 ?
C2 H202 . . 0.970 ?
C3 H301 . . 0.970 ?
C3 H302 . . 0.970 ?
C6 H6 . . 0.930 ?
C7 H7 . . 0.930 ?
C9 H9 . . 0.930 ?
C10 H10 . . 0.930 ?
C11 H111 . . 0.960 ?
C11 H112 . . 0.960 ?
C11 H113 . . 0.960 ?
C32 H321 . . 0.970 ?
C32 H322 . . 0.970 ?
C33 H331 . . 0.970 ?
C33 H332 . . 0.970 ?
C36 H36 . . 0.930 ?
C37 H37 . . 0.930 ?
C39 H39 . . 0.930 ?
C40 H40 . . 0.930 ?
C41 H411 . . 0.960 ?
C41 H412 . . 0.960 ?
C41 H413 . . 0.960 ?

loop_
_geom_hbond_atom_site_label_D
_geom_hbond_atom_site_label_H
_geom_hbond_atom_site_label_A
_geom_hbond_site_symmetry_A
_geom_hbond_distance_DH
_geom_hbond_distance_HA
_geom_hbond_distance_DA
_geom_hbond_angle_DHA
_geom_hbond_publ_flag
N12 H12 O11 . 0.86 2.00 2.665(3) 134 y
N32 H32 O31 . 0.86 1.91 2.608(3) 137 y
C33 H332 O11 . 0.97 2.40 3.352(3) 166 y
C11 H112 O33 1_455 0.96 2.55 3.500(4) 170 y
C32 H321 O12 2_656 0.97 2.60 3.384(3) 138 y

loop_
_geom_torsion_atom_site_label_1
_geom_torsion_atom_site_label_2
_geom_torsion_atom_site_label_3
_geom_torsion_atom_site_label_4
_geom_torsion_site_symmetry_1
_geom_torsion_site_symmetry_2
_geom_torsion_site_symmetry_3
_geom_torsion_site_symmetry_4
_geom_torsion
_geom_torsion_publ_flag
C1 S11 C2 C3 . . . . -7.7(2) ?
C2 S11 C1 O11 . . . . -179.1(2) ?
C2 S11 C1 N11 . . . . 2.52(19) ?
O13 S12 N12 C4 . . . . -41.4(2) ?
O13 S12 C5 C6 . . . . 28.0(2) ?
O13 S12 C5 C10 . . . . -154.4(2) ?
O14 S12 N12 C4 . . . . -170.14(19) ?
O14 S12 C5 C6 . . . . 161.6(2) ?
O14 S12 C5 C10 . . . . -20.7(2) ?
N12 S12 C5 C6 . . . . -88.3(2) ?
N12 S12 C5 C10 . . . . 89.3(2) ?
C5 S12 N12 C4 . . . . 75.4(2) ?
C31 S31 C32 C33 . . . . 14.4(2) ?
C32 S31 C31 O31 . . . . 174.0(2) ?
C32 S31 C31 N31 . . . . -6.0(2) ?
O33 S32 N32 C34 . . . . 45.7(2) ?
O33 S32 C35 C36 . . . . -19.4(2) ?
O33 S32 C35 C40 . . . . 160.9(2) ?
O34 S32 N32 C34 . . . . 174.9(2) ?
O34 S32 C35 C36 . . . . -153.8(2) ?
O34 S32 C35 C40 . . . . 26.5(2) ?
N32 S32 C35 C36 . . . . 96.5(2) ?
N32 S32 C35 C40 . . . . -83.2(2) ?
C35 S32 N32 C34 . . . . -71.0(2) ?
C1 N11 C3 C2 . . . . -9.6(3) ?
C3 N11 C1 S11 . . . . 3.8(2) ?
C3 N11 C1 O11 . . . . -174.5(2) ?
C1 N11 C4 O12 . . . . -167.6(2) ?
C1 N11 C4 N12 . . . . 12.8(3) ?
C4 N11 C1 S11 . . . . 178.29(17) ?
C4 N11 C1 O11 . . . . 0.0(3) ?
C3 N11 C4 O12 . . . . 6.9(3) ?
C3 N11 C4 N12 . . . . -172.8(2) ?
C4 N11 C3 C2 . . . . 175.3(2) ?
S12 N12 C4 O12 . . . . 0.1(2) ?
S12 N12 C4 N11 . . . . 179.73(15) ?
C31 N31 C33 C32 . . . . 15.7(3) ?
C33 N31 C31 S31 . . . . -4.9(3) ?
C33 N31 C31 O31 . . . . 175.1(3) ?
C31 N31 C34 O32 . . . . 170.4(2) ?
C31 N31 C34 N32 . . . . -7.4(4) ?
C34 N31 C31 S31 . . . . -177.4(2) ?
C34 N31 C31 O31 . . . . 2.6(4) ?
C33 N31 C34 O32 . . . . -2.0(4) ?
C33 N31 C34 N32 . . . . -179.9(2) ?
C34 N31 C33 C32 . . . . -171.2(2) ?
S32 N32 C34 O32 . . . . -1.8(4) ?
S32 N32 C34 N31 . . . . 175.9(2) ?
S11 C2 C3 N11 . . . . 10.7(3) ?
S12 C5 C6 C7 . . . . 175.8(2) ?
S12 C5 C10 C9 . . . . -176.0(2) ?
C6 C5 C10 C9 . . . . 1.6(4) ?
C10 C5 C6 C7 . . . . -1.8(4) ?
C5 C6 C7 C8 . . . . 0.7(4) ?
C6 C7 C8 C9 . . . . 0.6(4) ?
C6 C7 C8 C11 . . . . -178.3(2) ?
C7 C8 C9 C10 . . . . -0.8(4) ?
C11 C8 C9 C10 . . . . 178.1(2) ?
C8 C9 C10 C5 . . . . -0.3(4) ?
S31 C32 C33 N31 . . . . -18.7(3) ?
S32 C35 C36 C37 . . . . 179.2(2) ?
S32 C35 C40 C39 . . . . -179.3(2) ?
C36 C35 C40 C39 . . . . 1.0(4) ?
C40 C35 C36 C37 . . . . -1.0(4) ?
C35 C36 C37 C38 . . . . 0.4(4) ?
C36 C37 C38 C39 . . . . 0.4(4) ?
C36 C37 C38 C41 . . . . -176.7(2) ?
C37 C38 C39 C40 . . . . -0.5(4) ?
C41 C38 C39 C40 . . . . 176.7(2) ?
C38 C39 C40 C35 . . . . -0.2(4) ?
